data_1543485
loop_
_publ_author_name
'Lahmidi, Sanae'
'Sebbar, Nada Kheira'
'Boulhaoua, Mohammed'
'Essassi, El Mokhtar'
'Mague, Joel T.'
'Zouihri, Hafid'

_publ_section_title
;
 2-(2-Amino-5-methyl-1,2,4-triazolo[1,5-<i>a</i>]pyrimidin-7-yl)acetohydrazide
 monohydrate
;
_journal_coeditor_code HG4007
_journal_issue 6
_journal_name_full IUCrData
_journal_page_first x160870
_journal_paper_doi 10.1107/S2414314616008701
_journal_volume 1
_journal_year 2016
_chemical_formula_iupac 'C8 H11 N7 O, H2 O'
_chemical_formula_moiety 'C8 H11 N7 O, H2 O'
_chemical_formula_sum 'C8 H13 N7 O2'
_chemical_formula_weight 239.25
_chemical_name_systematic
;
2-(2-Amino-5-methyl-1,2,4-triazolo[1,5-<i>a</i>]pyrimidin-7-yl)acetohydrazide
monohydrate
;
_space_group_crystal_system triclinic
_space_group_IT_number 2
_space_group_name_Hall '-P 1'
_space_group_name_H-M_alt 'P -1'
_symmetry_space_group_name_Hall '-P 1'
_symmetry_space_group_name_H-M 'P -1'
_atom_sites_solution_hydrogens mixed
_atom_sites_solution_primary direct
_atom_sites_solution_secondary difmap
_audit_creation_method SHELXL-2014/7
_cell_angle_alpha 82.834(2)
_cell_angle_beta 71.465(2)
_cell_angle_gamma 85.4780(10)
_cell_formula_units_Z 2
_cell_length_a 7.2648(3)
_cell_length_b 8.7228(4)
_cell_length_c 8.9297(4)
_cell_measurement_reflns_used 7288
_cell_measurement_temperature 150.(2)
_cell_measurement_theta_max 74.4267
_cell_measurement_theta_min 5.1149
_cell_volume 531.86(4)
_computing_cell_refinement
;
<i>SAINT</i> (Bruker, 2016)
;
_computing_data_collection
;
<i>APEX3</i> (Bruker, 2016)
;
_computing_data_reduction
;
<i>SAINT</i>  (Bruker, 2016)
;
_computing_molecular_graphics
;
PLATON (Spek, 2009)
;
_computing_publication_material
;
publCIF (Westrip, 2010)
;
_computing_structure_refinement
;
<i>SHELXL2014</i> (Sheldrick, 2015b)
;
_computing_structure_solution
;
<i>SHELXT</i> (Sheldrick, 2015a)
;
_diffrn_ambient_temperature 150(2)
_diffrn_detector_area_resol_mean 10.4167
_diffrn_measured_fraction_theta_full 0.990
_diffrn_measured_fraction_theta_max 0.983
_diffrn_measurement_device_type 'Bruker D8 VENTURE PHOTON 100 CMOS'
_diffrn_measurement_method '\w scans'
_diffrn_radiation_monochromator mirror
_diffrn_radiation_type CuK\a
_diffrn_radiation_wavelength 1.54178
_diffrn_reflns_av_R_equivalents 0.0270
_diffrn_reflns_limit_h_max 9
_diffrn_reflns_limit_h_min -9
_diffrn_reflns_limit_k_max 10
_diffrn_reflns_limit_k_min -10
_diffrn_reflns_limit_l_max 11
_diffrn_reflns_limit_l_min -11
_diffrn_reflns_number 8613
_diffrn_reflns_theta_full 69.500
_diffrn_reflns_theta_max 74.432
_diffrn_reflns_theta_min 5.115
_exptl_absorpt_coefficient_mu 0.958
_exptl_absorpt_correction_T_max 0.92
_exptl_absorpt_correction_T_min 0.83
_exptl_absorpt_correction_type multi-scan
_exptl_absorpt_process_details
;
(<i>SADABS</i>; Bruker, 2016)
;
_exptl_crystal_colour colourless
_exptl_crystal_density_diffrn 1.494
_exptl_crystal_density_method 'not measured'
_exptl_crystal_description plate
_exptl_crystal_F_000 252
_exptl_crystal_size_max 0.210
_exptl_crystal_size_mid 0.160
_exptl_crystal_size_min 0.084
_refine_diff_density_max 0.299
_refine_diff_density_min -0.219
_refine_ls_extinction_method none
_refine_ls_goodness_of_fit_ref 1.059
_refine_ls_hydrogen_treatment constr
_refine_ls_matrix_type full
_refine_ls_number_parameters 155
_refine_ls_number_reflns 2135
_refine_ls_number_restraints 0
_refine_ls_restrained_S_all 1.059
_refine_ls_R_factor_all 0.0420
_refine_ls_R_factor_gt 0.0393
_refine_ls_shift/su_max 0.000
_refine_ls_shift/su_mean 0.000
_refine_ls_structure_factor_coef Fsqd
_refine_ls_weighting_details 'w=1/[\s^2^(Fo^2^)+(0.0511P)^2^+0.2766P] where P=(Fo^2^+2Fc^2^)/3'
_refine_ls_weighting_scheme calc
_refine_ls_wR_factor_gt 0.1018
_refine_ls_wR_factor_ref 0.1042
_reflns_number_gt 1966
_reflns_number_total 2135
_reflns_threshold_expression 'I > 2\s(I)'
_cod_data_source_file hg4007sup1.cif
_cod_data_source_block I
_cod_original_cell_volume 531.87(4)
_cod_database_code 1543485
_shelx_space_group_comment
;
The symmetry employed for this shelxl refinement is uniquely defined
by the following loop, which should always be used as a source of
symmetry information in preference to the above space-group names.
They are only intended as comments.
;
_shelx_estimated_absorpt_t_min 0.824
_shelx_estimated_absorpt_t_max 0.924

loop_
_space_group_symop_operation_xyz
'x, y, z'
'-x, -y, -z'

loop_
_atom_site_type_symbol
_atom_site_label
_atom_site_fract_x
_atom_site_fract_y
_atom_site_fract_z
_atom_site_U_iso_or_equiv
_atom_site_adp_type
_atom_site_calc_flag
_atom_site_occupancy
O O1 0.56050(15) 0.88518(13) 0.82814(13) 0.0295(3) Uani d 1
N N1 0.85056(17) 0.64386(13) 0.42124(13) 0.0188(3) Uani d 1
N N2 0.96315(17) 0.73473(13) 0.29304(13) 0.0212(3) Uani d 1
N N3 0.91216(18) 0.50117(13) 0.22122(14) 0.0221(3) Uani d 1
N N4 0.71916(17) 0.39440(13) 0.48112(14) 0.0211(3) Uani d 1
N N5 1.1119(2) 0.68303(15) 0.02980(15) 0.0302(3) Uani d 1
H H5B 1.1518 0.7819 0.0107 0.036 Uiso d 1
H H5A 1.1098 0.6274 -0.0493 0.036 Uiso d 1
N N6 0.86297(17) 0.91552(14) 0.83455(14) 0.0231(3) Uani d 1
H H6D 0.9931 0.9192 0.7843 0.028 Uiso d 1
N N7 0.79660(18) 0.97790(14) 0.98230(14) 0.0237(3) Uani d 1
H H7D 0.6648 0.9874 1.0086 0.028 Uiso d 1
H H7C 0.8283 0.9061 1.0542 0.028 Uiso d 1
C C1 0.9968(2) 0.64125(16) 0.17728(16) 0.0218(3) Uani d 1
C C2 0.8213(2) 0.50413(15) 0.37634(16) 0.0195(3) Uani d 1
C C3 0.6465(2) 0.42573(16) 0.63186(17) 0.0216(3) Uani d 1
C C4 0.6719(2) 0.56896(16) 0.68086(17) 0.0221(3) Uani d 1
H H4 0.6155 0.5878 0.7888 0.027 Uiso calc 1
C C5 0.77773(19) 0.68022(15) 0.57282(16) 0.0192(3) Uani d 1
C C6 0.5390(2) 0.30117(17) 0.75096(18) 0.0276(3) Uani d 1
H H6A 0.4841 0.2334 0.6979 0.041 Uiso calc 1
H H6B 0.4339 0.3480 0.8334 0.041 Uiso calc 1
H H6C 0.6286 0.2405 0.7996 0.041 Uiso calc 1
C C7 0.8302(2) 0.83592(16) 0.59765(16) 0.0222(3) Uani d 1
H H7A 0.7896 0.9152 0.5236 0.027 Uiso calc 1
H H7B 0.9732 0.8376 0.5703 0.027 Uiso calc 1
C C8 0.7395(2) 0.87902(15) 0.76432(17) 0.0215(3) Uani d 1
O O2 0.27856(16) 0.88291(12) 0.66816(13) 0.0296(3) Uani d 1
H H2B 0.3787 0.8856 0.7012 0.044 Uiso d 1
H H2A 0.3067 0.7999 0.6191 0.044 Uiso d 1

loop_
_atom_site_aniso_label
_atom_site_aniso_U_11
_atom_site_aniso_U_22
_atom_site_aniso_U_33
_atom_site_aniso_U_12
_atom_site_aniso_U_13
_atom_site_aniso_U_23
O1 0.0224(5) 0.0370(6) 0.0313(6) -0.0006(4) -0.0067(4) -0.0172(5)
N1 0.0234(6) 0.0169(5) 0.0185(6) -0.0004(4) -0.0083(4) -0.0057(4)
N2 0.0278(6) 0.0185(6) 0.0179(6) -0.0035(4) -0.0066(5) -0.0035(4)
N3 0.0296(6) 0.0192(6) 0.0198(6) -0.0024(5) -0.0089(5) -0.0059(4)
N4 0.0246(6) 0.0190(6) 0.0223(6) -0.0010(4) -0.0103(5) -0.0040(4)
N5 0.0475(8) 0.0251(6) 0.0188(6) -0.0116(6) -0.0078(6) -0.0056(5)
N6 0.0222(6) 0.0259(6) 0.0225(6) -0.0022(5) -0.0053(5) -0.0108(5)
N7 0.0250(6) 0.0260(6) 0.0214(6) -0.0017(5) -0.0062(5) -0.0097(5)
C1 0.0274(7) 0.0201(6) 0.0204(7) -0.0010(5) -0.0098(6) -0.0054(5)
C2 0.0237(7) 0.0165(6) 0.0223(7) 0.0008(5) -0.0114(5) -0.0066(5)
C3 0.0214(7) 0.0213(7) 0.0242(7) -0.0003(5) -0.0098(6) -0.0027(5)
C4 0.0240(7) 0.0220(7) 0.0214(7) -0.0001(5) -0.0073(6) -0.0059(5)
C5 0.0208(6) 0.0192(6) 0.0198(6) 0.0017(5) -0.0081(5) -0.0075(5)
C6 0.0304(8) 0.0240(7) 0.0279(8) -0.0058(6) -0.0084(6) 0.0004(6)
C7 0.0259(7) 0.0200(7) 0.0213(7) -0.0030(5) -0.0060(6) -0.0076(5)
C8 0.0237(7) 0.0170(6) 0.0249(7) -0.0011(5) -0.0072(6) -0.0070(5)
O2 0.0307(6) 0.0266(5) 0.0366(6) 0.0024(4) -0.0147(5) -0.0132(4)

loop_
_atom_type_symbol
_atom_type_description
_atom_type_scat_dispersion_real
_atom_type_scat_dispersion_imag
_atom_type_scat_source
C C 0.0181 0.0091 'International Tables Vol C Tables 4.2.6.8 and 6.1.1.4'
H H 0.0000 0.0000 'International Tables Vol C Tables 4.2.6.8 and 6.1.1.4'
N N 0.0311 0.0180 'International Tables Vol C Tables 4.2.6.8 and 6.1.1.4'
O O 0.0492 0.0322 'International Tables Vol C Tables 4.2.6.8 and 6.1.1.4'

loop_
_geom_angle_atom_site_label_1
_geom_angle_atom_site_label_2
_geom_angle_atom_site_label_3
_geom_angle
C5 N1 N2 126.59(11)
C5 N1 C2 122.89(12)
N2 N1 C2 110.52(11)
C1 N2 N1 101.11(11)
C2 N3 C1 103.21(11)
C3 N4 C2 116.98(12)
C1 N5 H5B 115.8
C1 N5 H5A 118.1
H5B N5 H5A 122.4
C8 N6 N7 121.17(12)
C8 N6 H6D 122.6
N7 N6 H6D 115.3
N6 N7 H7D 106.4
N6 N7 H7C 106.6
H7D N7 H7C 108.5
N5 C1 N2 121.12(13)
N5 C1 N3 122.86(12)
N2 C1 N3 115.99(13)
N3 C2 N4 129.03(12)
N3 C2 N1 109.16(12)
N4 C2 N1 121.79(12)
N4 C3 C4 122.42(13)
N4 C3 C6 117.31(12)
C4 C3 C6 120.25(13)
C5 C4 C3 120.14(13)
C5 C4 H4 119.9
C3 C4 H4 119.9
N1 C5 C4 115.77(12)
N1 C5 C7 114.62(12)
C4 C5 C7 129.60(12)
C3 C6 H6A 109.5
C3 C6 H6B 109.5
H6A C6 H6B 109.5
C3 C6 H6C 109.5
H6A C6 H6C 109.5
H6B C6 H6C 109.5
C5 C7 C8 114.22(12)
C5 C7 H7A 108.7
C8 C7 H7A 108.7
C5 C7 H7B 108.7
C8 C7 H7B 108.7
H7A C7 H7B 107.6
O1 C8 N6 122.79(13)
O1 C8 C7 121.80(12)
N6 C8 C7 115.36(12)
H2B O2 H2A 101.3

loop_
_geom_bond_atom_site_label_1
_geom_bond_atom_site_label_2
_geom_bond_distance
O1 C8 1.2425(18)
N1 C5 1.3558(17)
N1 N2 1.3742(16)
N1 C2 1.3814(16)
N2 C1 1.3458(17)
N3 C2 1.3342(18)
N3 C1 1.3677(18)
N4 C3 1.3351(18)
N4 C2 1.3377(18)
N5 C1 1.3396(19)
N5 H5B 0.9099
N5 H5A 0.9098
N6 C8 1.3237(18)
N6 N7 1.4151(15)
N6 H6D 0.9100
N7 H7D 0.9099
N7 H7C 0.9100
C3 C4 1.4180(19)
C3 C6 1.496(2)
C4 C5 1.370(2)
C4 H4 0.9500
C5 C7 1.4997(18)
C6 H6A 0.9800
C6 H6B 0.9800
C6 H6C 0.9800
C7 C8 1.5058(18)
C7 H7A 0.9900
C7 H7B 0.9900
O2 H2B 0.8701
O2 H2A 0.8702

loop_
_geom_hbond_atom_site_label_D
_geom_hbond_atom_site_label_H
_geom_hbond_atom_site_label_A
_geom_hbond_site_symmetry_A
_geom_hbond_distance_DH
_geom_hbond_distance_HA
_geom_hbond_distance_DA
_geom_hbond_angle_DHA
O2 H2B O1 . 0.87 2.00 2.8478(15) 166
O2 H2A N4 2_666 0.87 2.06 2.9004(16) 162
N5 H5B N7 2_776 0.91 2.17 3.0636(17) 167
N5 H5A N3 2_765 0.91 2.06 2.9713(17) 177
N6 H6D O2 1_655 0.91 2.02 2.9193(16) 169
N7 H7D O1 2_677 0.91 2.15 2.8715(16) 135
C7 H7A O2 2_676 0.99 2.43 3.4215(18) 175

loop_
_geom_torsion_atom_site_label_1
_geom_torsion_atom_site_label_2
_geom_torsion_atom_site_label_3
_geom_torsion_atom_site_label_4
_geom_torsion
C5 N1 N2 C1 178.41(13)
C2 N1 N2 C1 -0.65(14)
N1 N2 C1 N5 -176.73(13)
N1 N2 C1 N3 1.19(15)
C2 N3 C1 N5 176.63(13)
C2 N3 C1 N2 -1.25(16)
C1 N3 C2 N4 -177.86(14)
C1 N3 C2 N1 0.72(14)
C3 N4 C2 N3 178.34(13)
C3 N4 C2 N1 -0.08(19)
C5 N1 C2 N3 -179.15(12)
N2 N1 C2 N3 -0.05(15)
C5 N1 C2 N4 -0.4(2)
N2 N1 C2 N4 178.65(12)
C2 N4 C3 C4 0.98(19)
C2 N4 C3 C6 -177.54(12)
N4 C3 C4 C5 -1.4(2)
C6 C3 C4 C5 177.09(13)
N2 N1 C5 C4 -178.90(12)
C2 N1 C5 C4 0.05(19)
N2 N1 C5 C7 -0.43(19)
C2 N1 C5 C7 178.52(12)
C3 C4 C5 N1 0.81(19)
C3 C4 C5 C7 -177.38(13)
N1 C5 C7 C8 176.75(11)
C4 C5 C7 C8 -5.0(2)
N7 N6 C8 O1 -5.9(2)
N7 N6 C8 C7 171.46(12)
C5 C7 C8 O1 -58.21(18)
C5 C7 C8 N6 124.40(13)

_cod_database_fobs_code 1543485
